data_4502741
loop_
_publ_author_name
'Wang, Suna'
'Yun, Ruirui'
'Peng, Yanqiang'
'Zhang, Qingfu'
'Lu, Jing'
'Dou, Jianmin'
'Bai, Junfeng'
'Li, Dacheng'
'Wang, Daqi'

_publ_section_title
;
 A Series of Four-Connected Entangled Metal--Organic Frameworks Assembled
 from Pamoic Acid and Pyridine-Containing Ligands: Interpenetrating,
 Self-Penetrating, and Supramolecular Isomerism
;
_journal_issue 1
_journal_name_full 'Crystal Growth &amp; Design'
_journal_page_first 79
_journal_paper_doi 10.1021/cg2008057
_journal_volume 12
_journal_year 2012
_chemical_formula_moiety 'C35 H26 N2 O6 Zn, 2(C3 H7 N O), C H4 O '
_chemical_formula_sum 'C42 H44 N4 O9 Zn'
_chemical_formula_weight 814.18
_chemical_name_systematic
; 
 ? 
;
_space_group_IT_number 14
_symmetry_cell_setting monoclinic
_symmetry_space_group_name_Hall '-P 2ybc'
_symmetry_space_group_name_H-M 'P 1 21/c 1'
_atom_sites_solution_hydrogens geom
_atom_sites_solution_primary direct
_atom_sites_solution_secondary difmap
_audit_creation_method SHELXL-97
_cell_angle_alpha 90.00
_cell_angle_beta 119.844(2)
_cell_angle_gamma 90.00
_cell_formula_units_Z 4
_cell_length_a 13.6310(12)
_cell_length_b 17.3491(16)
_cell_length_c 20.2809(18)
_cell_measurement_reflns_used 3478
_cell_measurement_temperature 293(2)
_cell_measurement_theta_max 20.43
_cell_measurement_theta_min 2.395
_cell_volume 4160.1(7)
_computing_cell_refinement 'Bruker SMART'
_computing_data_collection 'Bruker SMART'
_computing_data_reduction 'Bruker SAINT'
_computing_molecular_graphics 'Bruker SHELXTL'
_computing_publication_material 'Bruker SHELXTL'
_computing_structure_refinement 'SHELXL-97 (Sheldrick, 1997)'
_computing_structure_solution 'SHELXS-97 (Sheldrick, 1990)'
_diffrn_ambient_temperature 293(2)
_diffrn_measured_fraction_theta_full 0.999
_diffrn_measured_fraction_theta_max 0.999
_diffrn_measurement_device_type 'CCD area detector'
_diffrn_measurement_method 'phi and omega scans'
_diffrn_radiation_monochromator graphite
_diffrn_radiation_source 'fine-focus sealed tube'
_diffrn_radiation_type MoK\a
_diffrn_radiation_wavelength 0.71073
_diffrn_reflns_av_R_equivalents 0.0645
_diffrn_reflns_av_sigmaI/netI 0.0875
_diffrn_reflns_limit_h_max 16
_diffrn_reflns_limit_h_min -15
_diffrn_reflns_limit_k_max 20
_diffrn_reflns_limit_k_min -20
_diffrn_reflns_limit_l_max 15
_diffrn_reflns_limit_l_min -24
_diffrn_reflns_number 20663
_diffrn_reflns_theta_full 25.02
_diffrn_reflns_theta_max 25.02
_diffrn_reflns_theta_min 2.40
_exptl_absorpt_coefficient_mu 0.648
_exptl_absorpt_correction_T_max 0.8293
_exptl_absorpt_correction_T_min 0.7461
_exptl_absorpt_correction_type multi-scan
_exptl_absorpt_process_details sadabs
_exptl_crystal_colour colorless
_exptl_crystal_density_diffrn 1.300
_exptl_crystal_density_method 'not measured'
_exptl_crystal_description block
_exptl_crystal_F_000 1704
_exptl_crystal_size_max 0.48
_exptl_crystal_size_mid 0.43
_exptl_crystal_size_min 0.30
_refine_diff_density_max 0.537
_refine_diff_density_min -0.364
_refine_diff_density_rms 0.066
_refine_ls_extinction_method none
_refine_ls_goodness_of_fit_ref 1.028
_refine_ls_hydrogen_treatment constr
_refine_ls_matrix_type full
_refine_ls_number_parameters 520
_refine_ls_number_reflns 7346
_refine_ls_number_restraints 0
_refine_ls_restrained_S_all 1.028
_refine_ls_R_factor_all 0.1418
_refine_ls_R_factor_gt 0.0612
_refine_ls_shift/su_max 0.001
_refine_ls_shift/su_mean 0.000
_refine_ls_structure_factor_coef Fsqd
_refine_ls_weighting_details 'calc w=1/[\s^2^(Fo^2^)+(0.0941P)^2^+4.2318P] where P=(Fo^2^+2Fc^2^)/3'
_refine_ls_weighting_scheme calc
_refine_ls_wR_factor_gt 0.1567
_refine_ls_wR_factor_ref 0.2195
_reflns_number_gt 3546
_reflns_number_total 7346
_reflns_threshold_expression >2sigma(I)
_cod_data_source_file cg2008057_si_003.cif
_cod_data_source_block 110907f
_cod_depositor_comments
;
The following automatic conversions were performed:

'_symmetry_cell_setting' value 'Monoclinic' changed to 'monoclinic'
according to /home/saulius/struct/CIF-dictionaries/cif_core.dic
dictionary named 'cif_core.dic' version 2.4.1 from 2010-06-29.

Automatic conversion script
Id: cif_fix_values 1715 2011-07-08 13:25:40Z adriana 
;
_cod_original_cell_volume 4160.1(6)
_cod_original_sg_symbol_H-M 'P 21/c'
_cod_database_code 4502741

loop_
_symmetry_equiv_pos_as_xyz
'x, y, z'
'-x, y+1/2, -z+1/2'
'-x, -y, -z'
'x, -y-1/2, z-1/2'

loop_
_atom_site_label
_atom_site_type_symbol
_atom_site_fract_x
_atom_site_fract_y
_atom_site_fract_z
_atom_site_U_iso_or_equiv
_atom_site_adp_type
_atom_site_occupancy
_atom_site_symmetry_multiplicity
_atom_site_calc_flag
_atom_site_refinement_flags
_atom_site_disorder_assembly
_atom_site_disorder_group
Zn1 Zn 0.98611(5) -0.00162(4) 0.68102(4) 0.0498(2) Uani 1 1 d . . .
N1 N 0.9826(4) -0.0599(3) 0.5930(3) 0.0565(13) Uani 1 1 d . . .
N2 N 0.9609(4) -0.4206(3) 0.2456(3) 0.0565(13) Uani 1 1 d . . .
N3 N 0.5256(10) 0.9959(5) 0.6961(6) 0.125(3) Uani 1 1 d . . .
N4 N 0.2460(14) 0.5543(11) 0.5233(8) 0.182(5) Uani 1 1 d . A .
O1 O 0.8942(4) 0.0892(2) 0.6641(3) 0.0692(12) Uani 1 1 d . . .
O2 O 0.7516(4) 0.0175(3) 0.5827(3) 0.0795(14) Uani 1 1 d . . .
O3 O 0.5579(4) 0.0792(2) 0.4993(2) 0.0818(14) Uani 1 1 d . . .
H3 H 0.6076 0.0462 0.5152 0.123 Uiso 1 1 calc R . .
O4 O 0.1387(3) 0.4584(2) 0.2251(3) 0.0650(11) Uani 1 1 d . . .
O5 O 0.1135(4) 0.4165(3) 0.3194(3) 0.0819(14) Uani 1 1 d . . .
O6 O 0.2361(4) 0.3091(3) 0.4060(3) 0.0775(13) Uani 1 1 d . . .
H6 H 0.1868 0.3424 0.3886 0.116 Uiso 1 1 calc R . .
O7 O 0.3426(9) 1.0018(6) 0.6458(7) 0.185(4) Uani 1 1 d . . .
O8 O 0.158(3) 0.449(3) 0.5070(19) 0.245(17) Uani 0.57(7) 1 d P A 1
O8' O 0.160(4) 0.552(3) 0.585(3) 0.24(2) Uani 0.43(7) 1 d P A 2
O9 O 0.9727(13) 0.1501(10) 0.9207(9) 0.316(7) Uani 1 1 d . . .
H9A H 1.0298 0.1268 0.9285 0.379 Uiso 0.57(7) 1 calc PR A 1
H9B H 0.9411 0.1090 0.9026 0.379 Uiso 0.43(7) 1 d PR A 2
C1 C 0.7915(6) 0.0797(4) 0.6161(4) 0.0575(16) Uani 1 1 d . . .
C2 C 0.5298(5) 0.2077(3) 0.5228(3) 0.0567(16) Uani 1 1 d . . .
C3 C 0.5995(5) 0.1448(3) 0.5405(3) 0.0579(16) Uani 1 1 d . . .
C4 C 0.7143(5) 0.1477(3) 0.6003(3) 0.0520(14) Uani 1 1 d . . .
C5 C 0.7527(5) 0.2121(3) 0.6428(3) 0.0611(16) Uani 1 1 d . . .
H5 H 0.8277 0.2138 0.6815 0.073 Uiso 1 1 calc R . .
C6 C 0.6836(5) 0.2768(4) 0.6307(4) 0.0597(16) Uani 1 1 d . . .
C7 C 0.5701(5) 0.2743(3) 0.5694(3) 0.0556(15) Uani 1 1 d . . .
C8 C 0.5013(6) 0.3394(4) 0.5593(4) 0.0719(19) Uani 1 1 d . . .
H8 H 0.4267 0.3394 0.5198 0.086 Uiso 1 1 calc R . .
C9 C 0.5411(7) 0.4014(4) 0.6058(4) 0.089(2) Uani 1 1 d . . .
H9 H 0.4939 0.4434 0.5977 0.106 Uiso 1 1 calc R . .
C10 C 0.6520(7) 0.4029(4) 0.6657(5) 0.090(2) Uani 1 1 d . . .
H10 H 0.6782 0.4458 0.6973 0.108 Uiso 1 1 calc R . .
C11 C 0.7221(6) 0.3425(4) 0.6783(4) 0.077(2) Uani 1 1 d . . .
H11 H 0.7960 0.3442 0.7185 0.092 Uiso 1 1 calc R . .
C12 C 0.4101(5) 0.2032(4) 0.4550(3) 0.0643(17) Uani 1 1 d . . .
H12A H 0.3971 0.1511 0.4351 0.077 Uiso 1 1 calc R . .
H12B H 0.3571 0.2127 0.4729 0.077 Uiso 1 1 calc R . .
C13 C 0.1658(5) 0.4166(4) 0.2836(4) 0.0624(17) Uani 1 1 d . . .
C14 C 0.3836(5) 0.2587(3) 0.3902(3) 0.0590(16) Uani 1 1 d . . .
C15 C 0.2959(5) 0.3110(3) 0.3689(4) 0.0577(16) Uani 1 1 d . . .
C16 C 0.2644(5) 0.3637(3) 0.3075(3) 0.0555(15) Uani 1 1 d . . .
C17 C 0.3230(5) 0.3629(4) 0.2697(4) 0.0645(17) Uani 1 1 d . . .
H17 H 0.3041 0.3978 0.2303 0.077 Uiso 1 1 calc R . .
C18 C 0.4119(5) 0.3105(4) 0.2889(4) 0.0656(18) Uani 1 1 d . . .
C19 C 0.4409(5) 0.2577(4) 0.3489(4) 0.0635(17) Uani 1 1 d . . .
C20 C 0.5295(6) 0.2049(4) 0.3640(4) 0.077(2) Uani 1 1 d . . .
H20 H 0.5511 0.1693 0.4031 0.093 Uiso 1 1 calc R . .
C21 C 0.5837(7) 0.2048(5) 0.3229(5) 0.096(3) Uani 1 1 d . . .
H21 H 0.6405 0.1690 0.3339 0.116 Uiso 1 1 calc R . .
C22 C 0.5548(7) 0.2580(5) 0.2645(5) 0.098(3) Uani 1 1 d . . .
H22 H 0.5936 0.2585 0.2376 0.118 Uiso 1 1 calc R . .
C23 C 0.4692(6) 0.3094(4) 0.2470(4) 0.088(2) Uani 1 1 d . . .
H23 H 0.4486 0.3440 0.2072 0.105 Uiso 1 1 calc R . .
C24 C 1.0767(6) -0.0692(4) 0.5891(4) 0.0670(18) Uani 1 1 d . . .
H24 H 1.1426 -0.0449 0.6251 0.080 Uiso 1 1 calc R . .
C25 C 1.0802(6) -0.1129(4) 0.5343(4) 0.078(2) Uani 1 1 d . . .
H25 H 1.1478 -0.1167 0.5336 0.094 Uiso 1 1 calc R . .
C26 C 0.9879(6) -0.1509(4) 0.4810(4) 0.0715(19) Uani 1 1 d . . .
C27 C 0.8904(6) -0.1401(4) 0.4839(4) 0.087(2) Uani 1 1 d . . .
H27 H 0.8236 -0.1635 0.4479 0.105 Uiso 1 1 calc R . .
C28 C 0.8909(6) -0.0950(4) 0.5397(4) 0.079(2) Uani 1 1 d . . .
H28 H 0.8234 -0.0888 0.5400 0.095 Uiso 1 1 calc R . .
C29 C 0.9935(7) -0.2027(5) 0.4229(5) 0.094(2) Uani 1 1 d . . .
H29A H 0.9888 -0.1703 0.3825 0.113 Uiso 1 1 calc R . .
H29B H 1.0672 -0.2272 0.4471 0.113 Uiso 1 1 calc R . .
C30 C 0.9077(7) -0.2632(4) 0.3882(4) 0.090(2) Uani 1 1 d . . .
H30A H 0.8344 -0.2390 0.3579 0.107 Uiso 1 1 calc R . .
H30B H 0.9055 -0.2922 0.4283 0.107 Uiso 1 1 calc R . .
C31 C 0.9506(6) -0.3454(4) 0.2321(4) 0.078(2) Uani 1 1 d . . .
H31 H 0.9534 -0.3273 0.1899 0.094 Uiso 1 1 calc R . .
C32 C 0.9362(6) -0.2934(4) 0.2770(4) 0.087(2) Uani 1 1 d . . .
H32 H 0.9327 -0.2411 0.2661 0.104 Uiso 1 1 calc R . .
C33 C 0.9268(6) -0.3179(4) 0.3389(4) 0.074(2) Uani 1 1 d . . .
C34 C 0.9391(7) -0.3944(4) 0.3530(4) 0.088(2) Uani 1 1 d . . .
H34 H 0.9375 -0.4141 0.3951 0.106 Uiso 1 1 calc R . .
C35 C 0.9541(7) -0.4440(4) 0.3047(4) 0.083(2) Uani 1 1 d . . .
H35 H 0.9597 -0.4965 0.3149 0.100 Uiso 1 1 calc R . .
C36 C 0.4248(17) 1.0107(8) 0.6367(9) 0.179(6) Uani 1 1 d . . .
H36 H 0.4165 1.0270 0.5905 0.215 Uiso 1 1 calc R . .
C37 C 0.5380(13) 0.9768(8) 0.7695(8) 0.204(6) Uani 1 1 d . . .
H37A H 0.5709 1.0197 0.8034 0.306 Uiso 1 1 calc R . .
H37B H 0.5862 0.9326 0.7900 0.306 Uiso 1 1 calc R . .
H37C H 0.4651 0.9655 0.7635 0.306 Uiso 1 1 calc R . .
C38 C 0.6273(11) 0.9963(7) 0.6916(8) 0.190(6) Uani 1 1 d . . .
H38A H 0.6084 0.9994 0.6393 0.286 Uiso 1 1 calc R . .
H38B H 0.6690 0.9497 0.7136 0.286 Uiso 1 1 calc R . .
H38C H 0.6727 1.0399 0.7189 0.286 Uiso 1 1 calc R . .
C39 C 0.179(3) 0.513(4) 0.540(4) 0.268(16) Uani 1 1 d . . .
H39 H 0.1510 0.5291 0.5716 0.321 Uiso 0.57(7) 1 calc PR A 1
H39' H 0.1502 0.4640 0.5222 0.321 Uiso 0.43(7) 1 d PR A 2
C40 C 0.2822(17) 0.6316(12) 0.5473(11) 0.300(13) Uani 1 1 d . . .
H40A H 0.2418 0.6660 0.5051 0.450 Uiso 1 1 calc R A .
H40B H 0.3619 0.6358 0.5655 0.450 Uiso 1 1 calc R . .
H40C H 0.2671 0.6451 0.5873 0.450 Uiso 1 1 calc R . .
C41 C 0.2852(18) 0.5266(12) 0.4725(12) 0.289(10) Uani 1 1 d . . .
H41A H 0.2715 0.4722 0.4645 0.433 Uiso 1 1 calc R A .
H41B H 0.3648 0.5364 0.4949 0.433 Uiso 1 1 calc R . .
H41C H 0.2452 0.5530 0.4247 0.433 Uiso 1 1 calc R . .
C42 C 0.9274(15) 0.1898(10) 0.8507(9) 0.222(8) Uani 1 1 d . . .
H42A H 0.8658 0.2218 0.8443 0.333 Uiso 1 1 calc R . .
H42B H 0.9005 0.1532 0.8098 0.333 Uiso 1 1 calc R . .
H42C H 0.9851 0.2213 0.8504 0.333 Uiso 1 1 calc R . .

loop_
_atom_site_aniso_label
_atom_site_aniso_U_11
_atom_site_aniso_U_22
_atom_site_aniso_U_33
_atom_site_aniso_U_23
_atom_site_aniso_U_13
_atom_site_aniso_U_12
Zn1 0.0511(4) 0.0440(4) 0.0508(4) -0.0011(3) 0.0226(3) -0.0029(3)
N1 0.056(3) 0.054(3) 0.057(3) -0.006(3) 0.027(3) -0.006(3)
N2 0.066(3) 0.047(3) 0.064(3) 0.003(3) 0.038(3) 0.004(2)
N3 0.153(8) 0.138(7) 0.113(7) -0.048(6) 0.088(6) -0.044(7)
N4 0.218(15) 0.198(17) 0.139(10) -0.008(11) 0.096(10) 0.006(12)
O1 0.058(3) 0.066(3) 0.075(3) 0.011(2) 0.027(3) 0.006(2)
O2 0.081(3) 0.060(3) 0.080(3) -0.001(2) 0.027(3) 0.016(2)
O3 0.084(3) 0.045(2) 0.075(3) -0.008(2) 0.008(3) 0.012(2)
O4 0.054(3) 0.059(3) 0.073(3) 0.010(2) 0.024(2) 0.006(2)
O5 0.074(3) 0.091(4) 0.081(3) 0.013(3) 0.039(3) 0.029(3)
O6 0.070(3) 0.090(3) 0.075(3) 0.018(3) 0.038(3) 0.026(3)
O7 0.154(8) 0.184(9) 0.232(11) -0.071(7) 0.108(8) -0.012(6)
O8 0.28(3) 0.22(4) 0.20(2) -0.03(2) 0.10(2) 0.02(2)
O8' 0.29(3) 0.22(4) 0.20(4) -0.03(3) 0.10(3) 0.02(3)
O9 0.304(17) 0.37(2) 0.245(14) -0.022(15) 0.115(14) 0.038(16)
C1 0.060(4) 0.059(4) 0.053(4) 0.009(3) 0.027(3) 0.003(3)
C2 0.056(4) 0.050(4) 0.057(4) 0.000(3) 0.023(3) 0.003(3)
C3 0.060(4) 0.051(4) 0.051(4) -0.004(3) 0.019(3) 0.003(3)
C4 0.053(4) 0.049(3) 0.050(4) 0.004(3) 0.023(3) 0.002(3)
C5 0.053(4) 0.063(4) 0.059(4) -0.003(3) 0.022(3) -0.001(3)
C6 0.060(4) 0.058(4) 0.060(4) -0.003(3) 0.029(3) 0.000(3)
C7 0.064(4) 0.049(4) 0.058(4) -0.004(3) 0.033(3) 0.003(3)
C8 0.068(4) 0.064(4) 0.071(5) -0.009(4) 0.026(4) 0.008(4)
C9 0.087(6) 0.070(5) 0.091(6) -0.023(4) 0.031(5) 0.017(4)
C10 0.090(6) 0.070(5) 0.098(6) -0.027(4) 0.037(5) -0.005(4)
C11 0.068(5) 0.068(5) 0.082(5) -0.016(4) 0.027(4) -0.003(4)
C12 0.063(4) 0.055(4) 0.064(4) 0.008(3) 0.023(3) 0.010(3)
C13 0.053(4) 0.054(4) 0.065(4) -0.005(4) 0.017(4) 0.000(3)
C14 0.060(4) 0.054(4) 0.056(4) -0.005(3) 0.024(3) 0.009(3)
C15 0.056(4) 0.058(4) 0.057(4) -0.001(3) 0.026(3) 0.007(3)
C16 0.052(4) 0.056(4) 0.056(4) -0.003(3) 0.024(3) 0.006(3)
C17 0.064(4) 0.059(4) 0.062(4) 0.004(3) 0.025(4) 0.011(3)
C18 0.068(4) 0.062(4) 0.068(4) 0.001(4) 0.035(4) 0.019(3)
C19 0.062(4) 0.060(4) 0.063(4) -0.001(3) 0.027(4) 0.012(3)
C20 0.084(5) 0.073(5) 0.071(5) -0.001(4) 0.036(4) 0.026(4)
C21 0.101(6) 0.096(6) 0.094(6) 0.009(5) 0.050(5) 0.044(5)
C22 0.101(6) 0.107(6) 0.098(6) 0.013(5) 0.059(5) 0.037(5)
C23 0.097(6) 0.087(5) 0.086(6) 0.015(4) 0.051(5) 0.029(5)
C24 0.064(4) 0.073(4) 0.069(4) -0.012(4) 0.037(4) -0.014(3)
C25 0.075(5) 0.087(5) 0.088(5) -0.015(4) 0.053(5) -0.014(4)
C26 0.080(5) 0.073(5) 0.073(5) -0.018(4) 0.047(5) -0.005(4)
C27 0.077(5) 0.097(6) 0.084(5) -0.038(5) 0.036(4) -0.009(4)
C28 0.068(5) 0.089(5) 0.080(5) -0.035(4) 0.036(4) -0.007(4)
C29 0.107(6) 0.101(6) 0.095(6) -0.030(5) 0.066(5) -0.017(5)
C30 0.105(6) 0.080(5) 0.093(6) -0.020(5) 0.057(5) 0.004(5)
C31 0.109(6) 0.069(5) 0.071(5) 0.009(4) 0.055(5) 0.022(4)
C32 0.123(7) 0.056(4) 0.091(6) -0.001(4) 0.060(5) 0.019(4)
C33 0.092(5) 0.064(5) 0.077(5) -0.004(4) 0.051(4) 0.014(4)
C34 0.132(7) 0.075(5) 0.084(5) 0.003(4) 0.074(5) 0.009(5)
C35 0.124(6) 0.056(4) 0.091(6) 0.000(4) 0.071(5) 0.002(4)
C36 0.201(17) 0.178(13) 0.141(12) -0.082(11) 0.073(13) -0.018(14)
C37 0.249(18) 0.223(15) 0.160(13) -0.004(11) 0.117(13) -0.035(12)
C38 0.171(12) 0.247(16) 0.194(13) -0.061(11) 0.122(11) -0.077(10)
C39 0.30(4) 0.23(5) 0.21(4) 0.01(2) 0.08(3) -0.01(3)
C40 0.32(3) 0.204(19) 0.26(2) -0.047(18) 0.054(19) -0.059(18)
C41 0.30(3) 0.28(2) 0.23(2) 0.009(19) 0.09(2) 0.02(2)
C42 0.241(18) 0.262(19) 0.147(13) 0.038(13) 0.085(13) 0.059(14)

loop_
_atom_type_symbol
_atom_type_description
_atom_type_scat_dispersion_real
_atom_type_scat_dispersion_imag
_atom_type_scat_source
C C 0.0033 0.0016 'International Tables Vol C Tables 4.2.6.8 and 6.1.1.4'
H H 0.0000 0.0000 'International Tables Vol C Tables 4.2.6.8 and 6.1.1.4'
N N 0.0061 0.0033 'International Tables Vol C Tables 4.2.6.8 and 6.1.1.4'
O O 0.0106 0.0060 'International Tables Vol C Tables 4.2.6.8 and 6.1.1.4'
Zn Zn 0.2839 1.4301 'International Tables Vol C Tables 4.2.6.8 and 6.1.1.4'

loop_
_geom_angle_atom_site_label_1
_geom_angle_atom_site_label_2
_geom_angle_atom_site_label_3
_geom_angle
_geom_angle_site_symmetry_1
_geom_angle_site_symmetry_3
O1 Zn1 O4 102.50(18) . 4_666
O1 Zn1 N2 110.73(19) . 4_556
O4 Zn1 N2 116.31(19) 4_666 4_556
O1 Zn1 N1 121.29(19) . .
O4 Zn1 N1 98.45(19) 4_666 .
N2 Zn1 N1 107.4(2) 4_556 .
C28 N1 C24 116.1(6) . .
C28 N1 Zn1 123.1(4) . .
C24 N1 Zn1 120.6(4) . .
C35 N2 C31 116.5(6) . .
C35 N2 Zn1 119.7(4) . 4
C31 N2 Zn1 123.8(5) . 4
C36 N3 C38 122.7(13) . .
C36 N3 C37 121.0(12) . .
C38 N3 C37 116.3(12) . .
C39 N4 C40 126(5) . .
C39 N4 C41 123(5) . .
C40 N4 C41 111(2) . .
C1 O1 Zn1 113.9(4) . .
C3 O3 H3 109.5 . .
C13 O4 Zn1 113.0(4) . 4_465
C15 O6 H6 109.5 . .
C42 O9 H9A 109.5 . .
C42 O9 H9B 96.1 . .
H9A O9 H9B 83.9 . .
O2 C1 O1 123.4(6) . .
O2 C1 C4 119.5(6) . .
O1 C1 C4 117.0(6) . .
C3 C2 C7 119.0(5) . .
C3 C2 C12 119.1(5) . .
C7 C2 C12 121.9(5) . .
O3 C3 C2 118.9(5) . .
O3 C3 C4 119.9(5) . .
C2 C3 C4 121.2(5) . .
C5 C4 C3 119.1(5) . .
C5 C4 C1 120.4(5) . .
C3 C4 C1 120.6(5) . .
C4 C5 C6 122.5(6) . .
C4 C5 H5 118.7 . .
C6 C5 H5 118.7 . .
C5 C6 C11 122.4(6) . .
C5 C6 C7 118.0(6) . .
C11 C6 C7 119.6(6) . .
C8 C7 C2 122.9(6) . .
C8 C7 C6 117.1(5) . .
C2 C7 C6 120.0(5) . .
C9 C8 C7 121.7(6) . .
C9 C8 H8 119.1 . .
C7 C8 H8 119.1 . .
C8 C9 C10 120.5(7) . .
C8 C9 H9 119.7 . .
C10 C9 H9 119.7 . .
C11 C10 C9 120.6(7) . .
C11 C10 H10 119.7 . .
C9 C10 H10 119.7 . .
C10 C11 C6 120.5(7) . .
C10 C11 H11 119.8 . .
C6 C11 H11 119.8 . .
C14 C12 C2 115.7(5) . .
C14 C12 H12A 108.4 . .
C2 C12 H12A 108.4 . .
C14 C12 H12B 108.4 . .
C2 C12 H12B 108.4 . .
H12A C12 H12B 107.4 . .
O5 C13 O4 123.9(6) . .
O5 C13 C16 119.5(6) . .
O4 C13 C16 116.6(6) . .
C15 C14 C19 118.2(6) . .
C15 C14 C12 118.7(6) . .
C19 C14 C12 123.1(5) . .
O6 C15 C14 118.4(6) . .
O6 C15 C16 119.7(5) . .
C14 C15 C16 121.9(6) . .
C17 C16 C15 118.8(6) . .
C17 C16 C13 120.7(6) . .
C15 C16 C13 120.5(6) . .
C16 C17 C18 121.2(6) . .
C16 C17 H17 119.4 . .
C18 C17 H17 119.4 . .
C17 C18 C23 120.0(6) . .
C17 C18 C19 119.4(6) . .
C23 C18 C19 120.6(6) . .
C14 C19 C18 120.5(6) . .
C14 C19 C20 123.1(6) . .
C18 C19 C20 116.4(6) . .
C21 C20 C19 122.0(7) . .
C21 C20 H20 119.0 . .
C19 C20 H20 119.0 . .
C20 C21 C22 120.7(7) . .
C20 C21 H21 119.7 . .
C22 C21 H21 119.7 . .
C23 C22 C21 119.7(7) . .
C23 C22 H22 120.1 . .
C21 C22 H22 120.1 . .
C22 C23 C18 120.5(7) . .
C22 C23 H23 119.7 . .
C18 C23 H23 119.7 . .
N1 C24 C25 122.7(6) . .
N1 C24 H24 118.7 . .
C25 C24 H24 118.7 . .
C26 C25 C24 121.6(7) . .
C26 C25 H25 119.2 . .
C24 C25 H25 119.2 . .
C25 C26 C27 115.8(6) . .
C25 C26 C29 121.6(7) . .
C27 C26 C29 122.7(7) . .
C28 C27 C26 120.4(7) . .
C28 C27 H27 119.8 . .
C26 C27 H27 119.8 . .
N1 C28 C27 123.5(7) . .
N1 C28 H28 118.3 . .
C27 C28 H28 118.3 . .
C30 C29 C26 117.5(6) . .
C30 C29 H29A 107.9 . .
C26 C29 H29A 107.9 . .
C30 C29 H29B 107.9 . .
C26 C29 H29B 107.9 . .
H29A C29 H29B 107.2 . .
C29 C30 C33 114.5(6) . .
C29 C30 H30A 108.6 . .
C33 C30 H30A 108.6 . .
C29 C30 H30B 108.6 . .
C33 C30 H30B 108.6 . .
H30A C30 H30B 107.6 . .
N2 C31 C32 123.3(7) . .
N2 C31 H31 118.4 . .
C32 C31 H31 118.4 . .
C31 C32 C33 120.6(7) . .
C31 C32 H32 119.7 . .
C33 C32 H32 119.7 . .
C34 C33 C32 115.7(6) . .
C34 C33 C30 121.9(7) . .
C32 C33 C30 122.4(7) . .
C33 C34 C35 120.2(7) . .
C33 C34 H34 119.9 . .
C35 C34 H34 119.9 . .
N2 C35 C34 123.6(7) . .
N2 C35 H35 118.2 . .
C34 C35 H35 118.2 . .
O7 C36 N3 116.7(17) . .
O7 C36 H36 121.6 . .
N3 C36 H36 121.7 . .
N3 C37 H37A 109.5 . .
N3 C37 H37B 109.5 . .
H37A C37 H37B 109.5 . .
N3 C37 H37C 109.5 . .
H37A C37 H37C 109.5 . .
H37B C37 H37C 109.5 . .
N3 C38 H38A 109.5 . .
N3 C38 H38B 109.5 . .
H38A C38 H38B 109.5 . .
N3 C38 H38C 109.5 . .
H38A C38 H38C 109.5 . .
H38B C38 H38C 109.5 . .
O8 C39 O8' 143(6) . .
O8 C39 N4 110(8) . .
O8' C39 N4 108(6) . .
O8 C39 H39 125.2 . .
N4 C39 H39 125.2 . .
O8' C39 H39' 125.8 . .
N4 C39 H39' 126.5 . .
H39 C39 H39' 108.3 . .
N4 C40 H40A 109.5 . .
N4 C40 H40B 109.5 . .
H40A C40 H40B 109.5 . .
N4 C40 H40C 109.5 . .
H40A C40 H40C 109.5 . .
H40B C40 H40C 109.5 . .
N4 C41 H41A 109.5 . .
N4 C41 H41B 109.5 . .
H41A C41 H41B 109.5 . .
N4 C41 H41C 109.5 . .
H41A C41 H41C 109.5 . .
H41B C41 H41C 109.5 . .
O9 C42 H42A 109.5 . .
O9 C42 H42B 109.5 . .
H42A C42 H42B 109.5 . .
O9 C42 H42C 109.5 . .
H42A C42 H42C 109.5 . .
H42B C42 H42C 109.5 . .

loop_
_geom_bond_atom_site_label_1
_geom_bond_atom_site_label_2
_geom_bond_distance
_geom_bond_site_symmetry_2
Zn1 O1 1.934(4) .
Zn1 O4 1.959(4) 4_666
Zn1 N2 2.026(5) 4_556
Zn1 N1 2.030(5) .
N1 C28 1.326(7) .
N1 C24 1.334(7) .
N2 C35 1.310(8) .
N2 C31 1.325(7) .
N2 Zn1 2.026(5) 4
N3 C36 1.326(17) .
N3 C38 1.433(14) .
N3 C37 1.451(14) .
N4 C39 1.34(4) .
N4 C40 1.43(2) .
N4 C41 1.46(2) .
O1 C1 1.255(7) .
O2 C1 1.247(7) .
O3 C3 1.359(7) .
O3 H3 0.8200 .
O4 C13 1.278(7) .
O4 Zn1 1.959(4) 4_465
O5 C13 1.246(7) .
O6 C15 1.358(7) .
O6 H6 0.8200 .
O7 C36 1.232(18) .
O8 C39 1.25(5) .
O8 H39' 0.4499 .
O8' C39 1.26(6) .
O9 C42 1.413(16) .
O9 H9A 0.8200 .
O9 H9B 0.8200 .
C1 C4 1.505(8) .
C2 C3 1.373(8) .
C2 C7 1.419(8) .
C2 C12 1.525(8) .
C3 C4 1.426(7) .
C4 C5 1.346(8) .
C5 C6 1.407(8) .
C5 H5 0.9300 .
C6 C11 1.414(8) .
C6 C7 1.424(8) .
C7 C8 1.416(8) .
C8 C9 1.354(9) .
C8 H8 0.9300 .
C9 C10 1.390(9) .
C9 H9 0.9300 .
C10 C11 1.355(9) .
C10 H10 0.9300 .
C11 H11 0.9300 .
C12 C14 1.521(8) .
C12 H12A 0.9700 .
C12 H12B 0.9700 .
C13 C16 1.495(8) .
C14 C15 1.387(8) .
C14 C19 1.400(8) .
C15 C16 1.428(8) .
C16 C17 1.356(8) .
C17 C18 1.407(8) .
C17 H17 0.9300 .
C18 C23 1.412(9) .
C18 C19 1.413(9) .
C19 C20 1.424(8) .
C20 C21 1.360(10) .
C20 H20 0.9300 .
C21 C22 1.395(10) .
C21 H21 0.9300 .
C22 C23 1.368(9) .
C22 H22 0.9300 .
C23 H23 0.9300 .
C24 C25 1.367(9) .
C24 H24 0.9300 .
C25 C26 1.354(9) .
C25 H25 0.9300 .
C26 C27 1.372(9) .
C26 C29 1.513(9) .
C27 C28 1.371(9) .
C27 H27 0.9300 .
C28 H28 0.9300 .
C29 C30 1.464(9) .
C29 H29A 0.9700 .
C29 H29B 0.9700 .
C30 C33 1.493(9) .
C30 H30A 0.9700 .
C30 H30B 0.9700 .
C31 C32 1.363(9) .
C31 H31 0.9300 .
C32 C33 1.390(9) .
C32 H32 0.9300 .
C33 C34 1.351(9) .
C34 C35 1.393(9) .
C34 H34 0.9300 .
C35 H35 0.9300 .
C36 H36 0.9300 .
C37 H37A 0.9600 .
C37 H37B 0.9600 .
C37 H37C 0.9600 .
C38 H38A 0.9600 .
C38 H38B 0.9600 .
C38 H38C 0.9600 .
C39 H39 0.9300 .
C39 H39' 0.9300 .
C40 H40A 0.9600 .
C40 H40B 0.9600 .
C40 H40C 0.9600 .
C41 H41A 0.9600 .
C41 H41B 0.9600 .
C41 H41C 0.9600 .
C42 H42A 0.9600 .
C42 H42B 0.9600 .
C42 H42C 0.9600 .

loop_
_geom_torsion_atom_site_label_1
_geom_torsion_atom_site_label_2
_geom_torsion_atom_site_label_3
_geom_torsion_atom_site_label_4
_geom_torsion
_geom_torsion_site_symmetry_1
O1 Zn1 N1 C28 -63.6(6) .
O4 Zn1 N1 C28 -173.8(5) 4_666
N2 Zn1 N1 C28 65.1(6) 4_556
O1 Zn1 N1 C24 121.2(5) .
O4 Zn1 N1 C24 10.9(5) 4_666
N2 Zn1 N1 C24 -110.2(5) 4_556
O4 Zn1 O1 C1 159.6(4) 4_666
N2 Zn1 O1 C1 -75.7(4) 4_556
N1 Zn1 O1 C1 51.5(5) .
Zn1 O1 C1 O2 0.7(8) .
Zn1 O1 C1 C4 179.5(4) .
C7 C2 C3 O3 175.2(5) .
C12 C2 C3 O3 -3.0(9) .
C7 C2 C3 C4 -5.8(9) .
C12 C2 C3 C4 176.0(5) .
O3 C3 C4 C5 -177.1(6) .
C2 C3 C4 C5 3.9(9) .
O3 C3 C4 C1 2.6(9) .
C2 C3 C4 C1 -176.5(6) .
O2 C1 C4 C5 171.2(6) .
O1 C1 C4 C5 -7.6(9) .
O2 C1 C4 C3 -8.4(9) .
O1 C1 C4 C3 172.7(5) .
C3 C4 C5 C6 0.3(9) .
C1 C4 C5 C6 -179.4(5) .
C4 C5 C6 C11 176.0(6) .
C4 C5 C6 C7 -2.3(9) .
C3 C2 C7 C8 -174.5(6) .
C12 C2 C7 C8 3.6(9) .
C3 C2 C7 C6 3.7(9) .
C12 C2 C7 C6 -178.1(6) .
C5 C6 C7 C8 178.6(6) .
C11 C6 C7 C8 0.2(9) .
C5 C6 C7 C2 0.3(9) .
C11 C6 C7 C2 -178.1(6) .
C2 C7 C8 C9 178.3(7) .
C6 C7 C8 C9 0.0(10) .
C7 C8 C9 C10 -0.3(12) .
C8 C9 C10 C11 0.2(12) .
C9 C10 C11 C6 0.1(12) .
C5 C6 C11 C10 -178.6(7) .
C7 C6 C11 C10 -0.3(11) .
C3 C2 C12 C14 -116.8(6) .
C7 C2 C12 C14 65.0(8) .
Zn1 O4 C13 O5 -15.2(8) 4_465
Zn1 O4 C13 C16 163.0(4) 4_465
C2 C12 C14 C15 -121.1(6) .
C2 C12 C14 C19 61.4(8) .
C19 C14 C15 O6 176.4(6) .
C12 C14 C15 O6 -1.2(8) .
C19 C14 C15 C16 -1.0(9) .
C12 C14 C15 C16 -178.6(5) .
O6 C15 C16 C17 -178.0(6) .
C14 C15 C16 C17 -0.7(9) .
O6 C15 C16 C13 -0.3(9) .
C14 C15 C16 C13 177.0(6) .
O5 C13 C16 C17 -179.7(6) .
O4 C13 C16 C17 2.0(9) .
O5 C13 C16 C15 2.7(9) .
O4 C13 C16 C15 -175.6(5) .
C15 C16 C17 C18 1.3(9) .
C13 C16 C17 C18 -176.4(6) .
C16 C17 C18 C23 178.1(7) .
C16 C17 C18 C19 -0.2(10) .
C15 C14 C19 C18 2.0(9) .
C12 C14 C19 C18 179.5(6) .
C15 C14 C19 C20 -177.8(6) .
C12 C14 C19 C20 -0.3(10) .
C17 C18 C19 C14 -1.4(10) .
C23 C18 C19 C14 -179.8(6) .
C17 C18 C19 C20 178.4(6) .
C23 C18 C19 C20 0.0(10) .
C14 C19 C20 C21 179.8(7) .
C18 C19 C20 C21 0.0(10) .
C19 C20 C21 C22 0.9(12) .
C20 C21 C22 C23 -1.7(13) .
C21 C22 C23 C18 1.7(12) .
C17 C18 C23 C22 -179.2(7) .
C19 C18 C23 C22 -0.9(11) .
C28 N1 C24 C25 -0.8(10) .
Zn1 N1 C24 C25 174.8(5) .
N1 C24 C25 C26 -1.2(11) .
C24 C25 C26 C27 2.5(11) .
C24 C25 C26 C29 -176.8(7) .
C25 C26 C27 C28 -1.9(12) .
C29 C26 C27 C28 177.4(7) .
C24 N1 C28 C27 1.4(10) .
Zn1 N1 C28 C27 -174.0(6) .
C26 C27 C28 N1 -0.1(12) .
C25 C26 C29 C30 156.6(8) .
C27 C26 C29 C30 -22.6(12) .
C26 C29 C30 C33 -172.7(7) .
C35 N2 C31 C32 1.4(11) .
Zn1 N2 C31 C32 -178.5(6) 4
N2 C31 C32 C33 -2.7(12) .
C31 C32 C33 C34 3.5(12) .
C31 C32 C33 C30 -178.2(7) .
C29 C30 C33 C34 121.0(9) .
C29 C30 C33 C32 -57.2(10) .
C32 C33 C34 C35 -3.2(12) .
C30 C33 C34 C35 178.5(7) .
C31 N2 C35 C34 -1.1(11) .
Zn1 N2 C35 C34 178.7(6) 4
C33 C34 C35 N2 2.2(12) .
C38 N3 C36 O7 173.6(12) .
C37 N3 C36 O7 -5.3(19) .
C40 N4 C39 O8 176(2) .
C41 N4 C39 O8 1(4) .
C40 N4 C39 O8' -5(4) .
C41 N4 C39 O8' -180(3) .
